data_7019389
loop_
_publ_author_name
'Kelley, Paul'
'Radlauer, Madalyn R.'
'Yanez, Abraham J.'
'Day, Michael W.'
'Agapie, Theodor'

_publ_section_title
;
 Metallomacrocycles as ligands: synthesis and characterisation of
 aluminium-bridged bisglyoximato complexes of palladium and iron.
;
_journal_issue 26
_journal_name_full 'Dalton transactions (Cambridge, England : 2003)'
_journal_page_first 8086
_journal_page_last 8092
_journal_paper_doi 10.1039/c2dt30285c
_journal_volume 41
_journal_year 2012
_chemical_formula_moiety 'C72 H80 Al2 Fe N8 O8'
_chemical_formula_sum 'C72 H80 Al2 Fe N8 O8'
_chemical_formula_weight 1295.25
_chemical_name_systematic
;

?

;
_space_group_IT_number 15
_symmetry_cell_setting monoclinic
_symmetry_space_group_name_Hall '-C 2yc'
_symmetry_space_group_name_H-M 'C 1 2/c 1'
_atom_sites_solution_hydrogens geom
_atom_sites_solution_primary direct
_atom_sites_solution_secondary difmap
_audit_creation_method SHELXL-97
_cell_angle_alpha 90.00
_cell_angle_beta 109.657(2)
_cell_angle_gamma 90.00
_cell_formula_units_Z 4
_cell_length_a 22.511(4)
_cell_length_b 10.8586(19)
_cell_length_c 28.663(5)
_cell_measurement_reflns_used 2147
_cell_measurement_temperature 100(2)
_cell_measurement_theta_max 19.40
_cell_measurement_theta_min 2.40
_cell_volume 6598(2)
_computing_cell_refinement 'Bruker SAINT-Plus v7.68A'
_computing_data_collection 'Bruker APEX2 v2009.7-0'
_computing_data_reduction 'Bruker SAINT-Plus v7.68A'
_computing_molecular_graphics 'Bruker XP v5.1'
_computing_publication_material 'Bruker XCIF 2008'
_computing_structure_refinement 'SHELXL-97 (Sheldrick, 2008)'
_computing_structure_solution 'SHELXS-97 (Sheldrick, 2008)'
_diffrn_ambient_temperature 100(2)
_diffrn_measured_fraction_theta_full 0.998
_diffrn_measured_fraction_theta_max 0.998
_diffrn_measurement_device_type 'Bruker KAPPA APEX II'
_diffrn_measurement_method '\w scans; 7 settings'
_diffrn_radiation_monochromator graphite
_diffrn_radiation_source 'fine-focus sealed tube'
_diffrn_radiation_type MoK\a
_diffrn_radiation_wavelength 0.71073
_diffrn_reflns_av_R_equivalents 0.0000
_diffrn_reflns_av_sigmaI/netI 0.0770
_diffrn_reflns_limit_h_max 27
_diffrn_reflns_limit_h_min -29
_diffrn_reflns_limit_k_max 14
_diffrn_reflns_limit_k_min 0
_diffrn_reflns_limit_l_max 37
_diffrn_reflns_limit_l_min 0
_diffrn_reflns_number 7969
_diffrn_reflns_theta_full 27.52
_diffrn_reflns_theta_max 27.52
_diffrn_reflns_theta_min 2.40
_exptl_absorpt_coefficient_mu 0.318
_exptl_absorpt_correction_T_max 0.7455
_exptl_absorpt_correction_T_min 0.5816
_exptl_absorpt_correction_type multi-scan
_exptl_absorpt_process_details 'TWINABS v2009/1, Bruker-AXS, Madison'
_exptl_crystal_colour Purple
_exptl_crystal_density_diffrn 1.304
_exptl_crystal_density_method 'not measured'
_exptl_crystal_description Block
_exptl_crystal_F_000 2736
_exptl_crystal_size_max 0.13
_exptl_crystal_size_mid 0.08
_exptl_crystal_size_min 0.04
_refine_diff_density_max 0.634
_refine_diff_density_min -0.475
_refine_diff_density_rms 0.074
_refine_ls_extinction_method none
_refine_ls_goodness_of_fit_ref 1.423
_refine_ls_hydrogen_treatment Riding
_refine_ls_matrix_type 'Full matrix'
_refine_ls_number_parameters 448
_refine_ls_number_reflns 7969
_refine_ls_number_restraints 0
_refine_ls_restrained_S_all 1.423
_refine_ls_R_factor_all 0.0931
_refine_ls_R_factor_gt 0.0537
_refine_ls_shift/su_max 0.002
_refine_ls_shift/su_mean 0.000
_refine_ls_structure_factor_coef Fsqd
_refine_ls_weighting_details w=1/s^2^(Fo^2^)
_refine_ls_weighting_scheme sigma
_refine_ls_wR_factor_gt 0.0804
_refine_ls_wR_factor_ref 0.0866
_reflns_number_gt 5571
_reflns_number_total 7969
_reflns_threshold_expression >2sigma(I)
_cod_data_source_file c2dt30285c.txt
_cod_data_source_block p7k03
_cod_depositor_comments
;
The following automatic conversions were performed:

'_symmetry_cell_setting' value 'Monoclinic' changed to 'monoclinic'
according to /home/saulius/struct/CIF-dictionaries/cif_core.dic
dictionary named 'cif_core.dic' version 2.4.1 from
2010-06-29.

'_exptl_absorpt_correction_type' value 'Multi-scan'
changed to 'multi-scan' according to
/home/saulius/struct/CIF-dictionaries/cif_core.dic dictionary named
'cif_core.dic' version 2.4.1 from
2010-06-29.

'_refine_ls_weighting_scheme' value 'Sigma' changed to
'sigma' according to
/home/saulius/struct/CIF-dictionaries/cif_core.dic dictionary named
'cif_core.dic' version 2.4.1 from 2010-06-29.

Automatic conversion script
Id: cif_fix_values 1891 2012-01-12 08:04:46Z andrius 

The following automatic conversions were performed:

'_atom_sites_solution_primary' value 'Direct methods' was changed to
'direct'.

'_atom_sites_solution_secondary' value 'Difference Fourier map' was
changed to 'difmap'.

'_atom_sites_solution_hydrogens' value 'Geometric positions' was
changed to 'geom'.

Automatic conversion script
Id: cif_fix_values 6452 2018-10-05 10:23:21Z andrius 
;
_cod_original_sg_symbol_H-M C2/c
_cod_database_code 7019389

loop_
_symmetry_equiv_pos_as_xyz
'x, y, z'
'-x, y, -z+1/2'
'x+1/2, y+1/2, z'
'-x+1/2, y+1/2, -z+1/2'
'-x, -y, -z'
'x, -y, z-1/2'
'-x+1/2, -y+1/2, -z'
'x+1/2, -y+1/2, z-1/2'

loop_
_atom_site_label
_atom_site_type_symbol
_atom_site_fract_x
_atom_site_fract_y
_atom_site_fract_z
_atom_site_U_iso_or_equiv
_atom_site_adp_type
_atom_site_occupancy
_atom_site_symmetry_multiplicity
_atom_site_calc_flag
_atom_site_refinement_flags
_atom_site_disorder_assembly
_atom_site_disorder_group
Fe1 Fe 0.0000 0.20740(4) 0.2500 0.01355(11) Uani 1 2 d S . .
Al1 Al 0.11418(3) 0.21043(6) 0.36101(2) 0.01610(15) Uani 1 1 d . . .
O1 O 0.04513(7) 0.12277(13) 0.36318(5) 0.0201(4) Uani 1 1 d . . .
O2 O -0.13194(7) 0.12756(13) 0.18951(4) 0.0181(3) Uani 1 1 d . . .
O3 O 0.16878(7) 0.10611(14) 0.40353(5) 0.0235(4) Uani 1 1 d . . .
O4 O 0.05677(7) 0.31728(12) 0.31346(4) 0.0154(3) Uani 1 1 d . . .
N1 N -0.00073(8) 0.10737(16) 0.31826(6) 0.0166(4) Uani 1 1 d . . .
N2 N -0.09299(8) 0.13479(16) 0.23685(6) 0.0152(4) Uani 1 1 d . . .
N3 N 0.19002(9) 0.33428(17) 0.36857(6) 0.0206(4) Uani 1 1 d . A .
N4 N 0.11229(8) 0.30790(17) 0.42726(6) 0.0200(4) Uani 1 1 d . . .
C1 C -0.05483(10) 0.07068(19) 0.31898(7) 0.0169(5) Uani 1 1 d . . .
C2 C -0.10401(10) 0.06073(19) 0.26903(7) 0.0162(5) Uani 1 1 d . . .
C3 C -0.07205(11) 0.0522(2) 0.36457(7) 0.0204(5) Uani 1 1 d . . .
C4 C -0.03786(12) -0.0245(2) 0.40288(8) 0.0321(6) Uani 1 1 d . . .
H4 H -0.0013 -0.0655 0.4012 0.038 Uiso 1 1 calc R . .
C5 C -0.05707(13) -0.0413(3) 0.44344(8) 0.0402(7) Uani 1 1 d . . .
H5 H -0.0344 -0.0963 0.4690 0.048 Uiso 1 1 calc R . .
C6 C -0.10862(13) 0.0207(3) 0.44729(8) 0.0385(7) Uani 1 1 d . . .
H6 H -0.1210 0.0099 0.4756 0.046 Uiso 1 1 calc R . .
C7 C -0.14200(13) 0.0983(2) 0.40971(8) 0.0338(6) Uani 1 1 d . . .
H7 H -0.1772 0.1426 0.4122 0.041 Uiso 1 1 calc R . .
C8 C -0.12431(11) 0.1119(2) 0.36834(8) 0.0251(6) Uani 1 1 d . . .
H8 H -0.1486 0.1633 0.3420 0.030 Uiso 1 1 calc R . .
C9 C -0.15335(10) -0.0355(2) 0.25778(7) 0.0175(5) Uani 1 1 d . . .
C10 C -0.13956(10) -0.1459(2) 0.28427(7) 0.0193(5) Uani 1 1 d . . .
H10 H -0.1004 -0.1545 0.3104 0.023 Uiso 1 1 calc R . .
C11 C -0.18170(11) -0.2428(2) 0.27331(8) 0.0230(5) Uani 1 1 d . . .
H11 H -0.1709 -0.3177 0.2913 0.028 Uiso 1 1 calc R . .
C12 C -0.23993(11) -0.2312(2) 0.23600(8) 0.0256(6) Uani 1 1 d . . .
H12 H -0.2692 -0.2975 0.2285 0.031 Uiso 1 1 calc R . .
C13 C -0.25465(11) -0.1216(2) 0.20986(7) 0.0256(6) Uani 1 1 d . . .
H13 H -0.2944 -0.1128 0.1845 0.031 Uiso 1 1 calc R . .
C14 C -0.21233(11) -0.0250(2) 0.22017(7) 0.0212(5) Uani 1 1 d . . .
H14 H -0.2232 0.0492 0.2017 0.025 Uiso 1 1 calc R . .
C15 C 0.24600(11) 0.2677(2) 0.36392(8) 0.0283(6) Uani 1 1 d . . .
H15A H 0.2816 0.3266 0.3718 0.034 Uiso 1 1 calc R . .
H15B H 0.2359 0.2434 0.3288 0.034 Uiso 1 1 calc R . .
C16 C 0.26854(11) 0.1541(2) 0.39549(8) 0.0304(6) Uani 1 1 d . . .
C17 C 0.33172(12) 0.1191(3) 0.40507(9) 0.0427(8) Uani 1 1 d . . .
H17 H 0.3591 0.1720 0.3953 0.051 Uiso 1 1 calc R . .
C18 C 0.35497(14) 0.0080(3) 0.42865(9) 0.0493(9) Uani 1 1 d . . .
C19 C 0.31439(15) -0.0666(3) 0.44284(9) 0.0495(9) Uani 1 1 d . . .
H19 H 0.3297 -0.1426 0.4588 0.059 Uiso 1 1 calc R . .
C20 C 0.25211(13) -0.0345(2) 0.43469(8) 0.0366(7) Uani 1 1 d . . .
C21 C 0.22832(12) 0.0777(2) 0.41025(7) 0.0273(6) Uani 1 1 d . . .
C22 C 0.42288(14) -0.0292(3) 0.43744(10) 0.0725(12) Uani 1 1 d . . .
H22A H 0.4427 -0.0549 0.4720 0.109 Uiso 1 1 calc R . .
H22B H 0.4460 0.0410 0.4306 0.109 Uiso 1 1 calc R . .
H22C H 0.4238 -0.0977 0.4154 0.109 Uiso 1 1 calc R . .
C23 C 0.20869(15) -0.1165(3) 0.45056(9) 0.0498(8) Uani 1 1 d . . .
H23A H 0.2284 -0.1974 0.4599 0.075 Uiso 1 1 calc R . .
H23B H 0.1688 -0.1259 0.4231 0.075 Uiso 1 1 calc R . .
H23C H 0.2006 -0.0796 0.4790 0.075 Uiso 1 1 calc R . .
C24 C 0.17302(11) 0.4289(2) 0.32760(8) 0.0246(5) Uani 1 1 d . . .
H24A H 0.2093 0.4853 0.3331 0.029 Uiso 1 1 calc R . .
H24B H 0.1663 0.3860 0.2957 0.029 Uiso 1 1 calc R . .
C25 C 0.11588(11) 0.5038(2) 0.32314(7) 0.0210(5) Uani 1 1 d . . .
C26 C 0.11795(12) 0.6321(2) 0.32517(7) 0.0270(6) Uani 1 1 d . . .
H26 H 0.1570 0.6730 0.3306 0.032 Uiso 1 1 calc R . .
C27 C 0.06419(13) 0.7011(2) 0.31945(7) 0.0298(6) Uani 1 1 d . . .
C28 C 0.00781(13) 0.6379(2) 0.31223(7) 0.0271(6) Uani 1 1 d . . .
H28 H -0.0292 0.6844 0.3087 0.032 Uiso 1 1 calc R . .
C29 C 0.00334(11) 0.5099(2) 0.31001(7) 0.0191(5) Uani 1 1 d . . .
C30 C 0.05840(11) 0.44250(19) 0.31516(7) 0.0178(5) Uani 1 1 d . . .
C31 C 0.06651(15) 0.8400(2) 0.32045(9) 0.0444(8) Uani 1 1 d . . .
H31A H 0.1096 0.8675 0.3250 0.067 Uiso 1 1 calc R . .
H31B H 0.0538 0.8704 0.3479 0.067 Uiso 1 1 calc R . .
H31C H 0.0377 0.8724 0.2891 0.067 Uiso 1 1 calc R . .
C32 C -0.05804(11) 0.4445(2) 0.30298(8) 0.0239(5) Uani 1 1 d . . .
H32A H -0.0911 0.5053 0.3006 0.036 Uiso 1 1 calc R . .
H32B H -0.0532 0.3900 0.3313 0.036 Uiso 1 1 calc R . .
H32C H -0.0697 0.3956 0.2725 0.036 Uiso 1 1 calc R . .
C33 C 0.20833(11) 0.3956(2) 0.41805(7) 0.0284(6) Uani 1 1 d . . .
H33A H 0.2390 0.3429 0.4429 0.034 Uiso 0.619(5) 1 calc PR A 1
H33B H 0.2293 0.4749 0.4165 0.034 Uiso 0.619(5) 1 calc PR A 1
H33C H 0.2549 0.3953 0.4328 0.034 Uiso 0.381(5) 1 calc PR A 2
H33D H 0.1945 0.4826 0.4132 0.034 Uiso 0.381(5) 1 calc PR A 2
C34A C 0.15320(19) 0.4187(4) 0.43400(14) 0.0259(12) Uani 0.619(5) 1 d P A 1
H34A H 0.1681 0.4430 0.4693 0.031 Uiso 0.619(5) 1 calc PR A 1
H34B H 0.1282 0.4878 0.4145 0.031 Uiso 0.619(5) 1 calc PR A 1
C35A C 0.1329(3) 0.2271(5) 0.47068(15) 0.0301(13) Uani 0.619(5) 1 d P A 1
H35A H 0.1275 0.2695 0.4992 0.045 Uiso 0.619(5) 1 calc PR A 1
H35B H 0.1775 0.2062 0.4781 0.045 Uiso 0.619(5) 1 calc PR A 1
H35C H 0.1076 0.1516 0.4638 0.045 Uiso 0.619(5) 1 calc PR A 1
C36A C 0.0473(2) 0.3502(5) 0.42287(13) 0.0229(11) Uani 0.619(5) 1 d P A 1
H36A H 0.0317 0.4071 0.3949 0.034 Uiso 0.619(5) 1 calc PR A 1
H36B H 0.0486 0.3922 0.4534 0.034 Uiso 0.619(5) 1 calc PR A 1
H36C H 0.0191 0.2788 0.4174 0.034 Uiso 0.619(5) 1 calc PR A 1
C34B C 0.1820(3) 0.3386(7) 0.4536(2) 0.026(2) Uani 0.381(5) 1 d P A 2
H34C H 0.1862 0.3960 0.4814 0.031 Uiso 0.381(5) 1 calc PR A 2
H34D H 0.2056 0.2624 0.4673 0.031 Uiso 0.381(5) 1 calc PR A 2
C35B C 0.0965(4) 0.2172(9) 0.4620(3) 0.032(2) Uani 0.381(5) 1 d P A 2
H35D H 0.1074 0.2537 0.4951 0.047 Uiso 0.381(5) 1 calc PR A 2
H35E H 0.1207 0.1412 0.4639 0.047 Uiso 0.381(5) 1 calc PR A 2
H35F H 0.0513 0.1983 0.4493 0.047 Uiso 0.381(5) 1 calc PR A 2
C36B C 0.0744(4) 0.4162(8) 0.4255(2) 0.0276(19) Uani 0.381(5) 1 d P A 2
H36D H 0.0906 0.4847 0.4111 0.041 Uiso 0.381(5) 1 calc PR A 2
H36E H 0.0762 0.4380 0.4591 0.041 Uiso 0.381(5) 1 calc PR A 2
H36F H 0.0305 0.3993 0.4051 0.041 Uiso 0.381(5) 1 calc PR A 2

loop_
_atom_site_aniso_label
_atom_site_aniso_U_11
_atom_site_aniso_U_22
_atom_site_aniso_U_33
_atom_site_aniso_U_23
_atom_site_aniso_U_13
_atom_site_aniso_U_12
Fe1 0.0099(2) 0.0145(3) 0.0148(2) 0.000 0.00236(16) 0.000
Al1 0.0119(3) 0.0187(4) 0.0155(3) -0.0024(3) 0.0016(2) 0.0020(3)
O1 0.0163(8) 0.0240(9) 0.0147(7) 0.0022(6) -0.0017(6) -0.0043(7)
O2 0.0141(8) 0.0219(9) 0.0138(7) 0.0037(6) -0.0011(6) -0.0021(7)
O3 0.0172(9) 0.0276(10) 0.0207(8) -0.0009(6) -0.0001(6) 0.0080(7)
O4 0.0137(8) 0.0129(8) 0.0189(8) -0.0022(6) 0.0047(6) -0.0005(7)
N1 0.0123(10) 0.0175(10) 0.0158(9) -0.0009(7) -0.0007(7) -0.0013(8)
N2 0.0134(10) 0.0154(10) 0.0144(9) 0.0030(7) 0.0013(7) -0.0002(8)
N3 0.0172(10) 0.0271(12) 0.0181(9) -0.0084(7) 0.0066(8) -0.0013(9)
N4 0.0153(10) 0.0255(12) 0.0179(9) -0.0017(8) 0.0041(7) 0.0013(9)
C1 0.0173(12) 0.0166(12) 0.0155(10) 0.0046(8) 0.0036(9) -0.0019(10)
C2 0.0129(12) 0.0175(12) 0.0172(10) 0.0021(9) 0.0036(8) -0.0013(10)
C3 0.0182(13) 0.0232(14) 0.0185(11) 0.0016(9) 0.0043(9) -0.0071(11)
C4 0.0265(15) 0.0432(17) 0.0248(13) 0.0110(11) 0.0063(11) 0.0046(13)
C5 0.0410(18) 0.055(2) 0.0248(13) 0.0176(12) 0.0117(12) 0.0018(16)
C6 0.0428(18) 0.053(2) 0.0246(14) 0.0036(12) 0.0180(12) -0.0077(15)
C7 0.0339(16) 0.0380(17) 0.0352(14) -0.0034(12) 0.0189(12) -0.0033(13)
C8 0.0248(14) 0.0261(15) 0.0242(12) 0.0031(10) 0.0080(10) 0.0000(12)
C9 0.0152(12) 0.0214(13) 0.0167(10) 0.0018(9) 0.0065(9) -0.0015(10)
C10 0.0156(12) 0.0214(13) 0.0205(11) 0.0031(9) 0.0056(9) -0.0015(10)
C11 0.0240(13) 0.0204(13) 0.0272(12) 0.0053(9) 0.0118(10) -0.0020(11)
C12 0.0229(13) 0.0225(14) 0.0304(13) 0.0015(10) 0.0077(10) -0.0105(11)
C13 0.0157(12) 0.0323(15) 0.0241(12) 0.0040(10) 0.0006(9) -0.0105(11)
C14 0.0199(13) 0.0219(13) 0.0212(11) 0.0041(9) 0.0063(9) -0.0017(11)
C15 0.0116(12) 0.0444(17) 0.0296(13) -0.0170(11) 0.0080(10) -0.0056(11)
C16 0.0164(13) 0.0475(18) 0.0207(12) -0.0145(11) -0.0023(10) 0.0098(12)
C17 0.0192(14) 0.073(2) 0.0308(14) -0.0256(14) 0.0016(11) 0.0084(15)
C18 0.0263(16) 0.079(3) 0.0288(15) -0.0252(14) -0.0087(12) 0.0313(17)
C19 0.047(2) 0.062(2) 0.0265(14) -0.0134(13) -0.0048(13) 0.0363(18)
C20 0.0386(17) 0.0431(18) 0.0177(12) -0.0096(11) -0.0044(11) 0.0222(14)
C21 0.0218(14) 0.0370(16) 0.0162(11) -0.0111(10) -0.0028(9) 0.0120(12)
C22 0.0323(19) 0.124(3) 0.0469(18) -0.0320(18) -0.0053(14) 0.042(2)
C23 0.067(2) 0.0383(19) 0.0355(15) 0.0118(12) 0.0055(14) 0.0237(17)
C24 0.0213(13) 0.0285(15) 0.0256(12) -0.0050(10) 0.0102(10) -0.0100(11)
C25 0.0257(14) 0.0192(13) 0.0202(11) -0.0049(9) 0.0104(10) -0.0036(11)
C26 0.0380(16) 0.0207(14) 0.0241(12) -0.0061(10) 0.0127(11) -0.0102(12)
C27 0.0499(17) 0.0173(13) 0.0235(12) -0.0038(10) 0.0144(11) -0.0001(14)
C28 0.0395(16) 0.0214(14) 0.0228(12) 0.0011(10) 0.0137(11) 0.0097(13)
C29 0.0231(13) 0.0198(13) 0.0159(11) 0.0002(9) 0.0085(9) 0.0047(11)
C30 0.0228(13) 0.0150(12) 0.0165(11) -0.0009(8) 0.0079(9) -0.0007(11)
C31 0.079(2) 0.0167(14) 0.0405(15) -0.0027(11) 0.0247(15) -0.0045(15)
C32 0.0217(13) 0.0261(14) 0.0247(12) 0.0025(10) 0.0090(10) 0.0093(11)
C33 0.0222(14) 0.0385(17) 0.0220(12) -0.0144(10) 0.0043(10) -0.0083(12)
C34A 0.020(2) 0.033(3) 0.022(2) -0.0123(18) 0.0028(16) -0.001(2)
C35A 0.034(3) 0.041(3) 0.014(2) -0.0010(18) 0.006(2) 0.011(3)
C36A 0.019(2) 0.037(3) 0.0159(19) -0.0031(18) 0.0091(16) 0.006(2)
C34B 0.023(4) 0.037(5) 0.013(3) -0.012(3) -0.001(3) -0.005(3)
C35B 0.034(5) 0.047(5) 0.017(4) 0.006(3) 0.012(4) 0.000(5)
C36B 0.020(4) 0.039(5) 0.023(3) -0.006(3) 0.007(3) 0.004(4)

loop_
_atom_type_symbol
_atom_type_description
_atom_type_scat_dispersion_real
_atom_type_scat_dispersion_imag
_atom_type_scat_source
C C 0.0033 0.0016 'International Tables Vol C Tables 4.2.6.8 and 6.1.1.4'
H H 0.0000 0.0000 'International Tables Vol C Tables 4.2.6.8 and 6.1.1.4'
N N 0.0061 0.0033 'International Tables Vol C Tables 4.2.6.8 and 6.1.1.4'
O O 0.0106 0.0060 'International Tables Vol C Tables 4.2.6.8 and 6.1.1.4'
Al Al 0.0645 0.0514 'International Tables Vol C Tables 4.2.6.8 and 6.1.1.4'
Fe Fe 0.3463 0.8444 'International Tables Vol C Tables 4.2.6.8 and 6.1.1.4'

loop_
_geom_angle_atom_site_label_1
_geom_angle_atom_site_label_2
_geom_angle_atom_site_label_3
_geom_angle
_geom_angle_site_symmetry_1
_geom_angle_site_symmetry_3
_geom_angle_publ_flag
N2 Fe1 N2 136.93(9) . 2 yes
N2 Fe1 O4 127.39(5) . . yes
N2 Fe1 O4 78.02(6) 2 . yes
N2 Fe1 O4 78.03(6) . 2 yes
N2 Fe1 O4 127.39(5) 2 2 yes
O4 Fe1 O4 114.02(7) . 2 yes
N2 Fe1 N1 87.81(6) . 2 yes
N2 Fe1 N1 71.50(6) 2 2 yes
O4 Fe1 N1 144.55(6) . 2 yes
O4 Fe1 N1 73.31(6) 2 2 yes
N2 Fe1 N1 71.50(6) . . yes
N2 Fe1 N1 87.81(6) 2 . yes
O4 Fe1 N1 73.31(6) . . yes
O4 Fe1 N1 144.55(6) 2 . yes
N1 Fe1 N1 122.06(9) 2 . yes
O3 Al1 O1 92.49(7) . . yes
O3 Al1 O2 86.92(7) . 2 yes
O1 Al1 O2 100.44(7) . 2 yes
O3 Al1 O4 177.45(7) . . yes
O1 Al1 O4 87.83(7) . . yes
O2 Al1 O4 90.53(6) 2 . yes
O3 Al1 N3 89.27(7) . . yes
O1 Al1 N3 168.93(7) . . yes
O2 Al1 N3 90.56(7) 2 . yes
O4 Al1 N3 90.90(7) . . yes
O3 Al1 N4 85.72(7) . . yes
O1 Al1 N4 87.57(7) . . yes
O2 Al1 N4 169.35(7) 2 . yes
O4 Al1 N4 96.82(7) . . yes
N3 Al1 N4 81.66(7) . . yes
N1 O1 Al1 114.28(11) . . ?
N2 O2 Al1 121.25(12) . 2 ?
C21 O3 Al1 131.97(15) . . ?
C30 O4 Al1 125.08(12) . . ?
C30 O4 Fe1 125.09(11) . . ?
Al1 O4 Fe1 108.99(6) . . ?
C1 N1 O1 116.26(16) . . ?
C1 N1 Fe1 116.63(13) . . ?
O1 N1 Fe1 122.64(12) . . ?
C2 N2 O2 117.42(17) . . ?
C2 N2 Fe1 120.43(13) . . ?
O2 N2 Fe1 117.61(11) . . ?
C15 N3 C24 105.09(16) . . ?
C15 N3 C33 109.15(17) . . ?
C24 N3 C33 110.60(18) . . ?
C15 N3 Al1 110.87(14) . . ?
C24 N3 Al1 111.50(13) . . ?
C33 N3 Al1 109.53(13) . . ?
C36B N4 C35A 122.2(3) . . ?
C36B N4 C34A 71.3(4) . . ?
C35A N4 C34A 111.6(3) . . ?
C36B N4 C36A 36.7(3) . . ?
C35A N4 C36A 106.1(3) . . ?
C34A N4 C36A 107.9(3) . . ?
C36B N4 C34B 109.6(4) . . ?
C35A N4 C34B 74.4(3) . . ?
C34A N4 C34B 43.4(3) . . ?
C36A N4 C34B 141.7(3) . . ?
C36B N4 C35B 106.5(4) . . ?
C35A N4 C35B 30.2(3) . . ?
C34A N4 C35B 135.0(4) . . ?
C36A N4 C35B 79.5(4) . . ?
C34B N4 C35B 104.1(4) . . ?
C36B N4 Al1 123.2(3) . . ?
C35A N4 Al1 110.8(2) . . ?
C34A N4 Al1 108.18(16) . . ?
C36A N4 Al1 112.28(17) . . ?
C34B N4 Al1 102.5(2) . . ?
C35B N4 Al1 109.3(3) . . ?
N1 C1 C2 114.06(17) . . ?
N1 C1 C3 125.43(18) . . ?
C2 C1 C3 120.16(19) . . ?
N2 C2 C9 125.95(18) . . ?
N2 C2 C1 112.14(19) . . ?
C9 C2 C1 121.40(17) . . ?
C8 C3 C4 118.8(2) . . ?
C8 C3 C1 118.94(19) . . ?
C4 C3 C1 122.3(2) . . ?
C5 C4 C3 119.8(2) . . ?
C6 C5 C4 120.9(2) . . ?
C5 C6 C7 119.3(2) . . ?
C8 C7 C6 119.9(3) . . ?
C3 C8 C7 121.2(2) . . ?
C10 C9 C14 117.8(2) . . ?
C10 C9 C2 118.33(19) . . ?
C14 C9 C2 123.76(19) . . ?
C11 C10 C9 121.4(2) . . ?
C10 C11 C12 120.3(2) . . ?
C13 C12 C11 119.0(2) . . ?
C12 C13 C14 121.0(2) . . ?
C13 C14 C9 120.5(2) . . ?
N3 C15 C16 117.62(19) . . ?
C21 C16 C17 119.7(3) . . ?
C21 C16 C15 123.0(2) . . ?
C17 C16 C15 116.8(2) . . ?
C18 C17 C16 121.2(3) . . ?
C19 C18 C17 118.2(3) . . ?
C19 C18 C22 121.6(3) . . ?
C17 C18 C22 120.2(3) . . ?
C18 C19 C20 122.4(3) . . ?
C19 C20 C21 119.4(3) . . ?
C19 C20 C23 121.7(3) . . ?
C21 C20 C23 118.9(2) . . ?
O3 C21 C16 123.1(2) . . ?
O3 C21 C20 117.9(2) . . ?
C16 C21 C20 119.0(2) . . ?
C25 C24 N3 115.07(17) . . ?
C26 C25 C30 119.8(2) . . ?
C26 C25 C24 121.7(2) . . ?
C30 C25 C24 118.5(2) . . ?
C27 C26 C25 121.3(2) . . ?
C26 C27 C28 117.8(2) . . ?
C26 C27 C31 121.0(3) . . ?
C28 C27 C31 121.2(2) . . ?
C29 C28 C27 123.0(2) . . ?
C28 C29 C30 117.9(2) . . ?
C28 C29 C32 121.7(2) . . ?
C30 C29 C32 120.4(2) . . ?
O4 C30 C29 120.3(2) . . ?
O4 C30 C25 119.5(2) . . ?
C29 C30 C25 120.2(2) . . ?
C34B C33 C34A 44.4(3) . . ?
C34B C33 N3 114.9(3) . . ?
C34A C33 N3 112.1(2) . . ?
N4 C34A C33 111.7(3) . . ?
C33 C34B N4 109.5(4) . . ?

loop_
_geom_bond_atom_site_label_1
_geom_bond_atom_site_label_2
_geom_bond_distance
_geom_bond_site_symmetry_2
_geom_bond_publ_flag
Fe1 N2 2.1481(18) . yes
Fe1 N2 2.1481(18) 2 yes
Fe1 O4 2.1913(13) . yes
Fe1 O4 2.1914(13) 2 yes
Fe1 N1 2.2427(16) 2 yes
Fe1 N1 2.2427(16) . yes
Al1 O3 1.8086(16) . yes
Al1 O1 1.8415(16) . yes
Al1 O2 1.8590(15) 2 yes
Al1 O4 1.9206(15) . yes
Al1 N3 2.1263(19) . yes
Al1 N4 2.1868(18) . yes
O1 N1 1.363(2) . ?
O2 N2 1.3476(19) . ?
O2 Al1 1.8589(15) 2 ?
O3 C21 1.325(3) . ?
O4 C30 1.361(2) . ?
N1 C1 1.288(3) . ?
N2 C2 1.309(2) . ?
N3 C15 1.497(3) . ?
N3 C24 1.509(3) . ?
N3 C33 1.494(2) . ?
N4 C36B 1.444(7) . ?
N4 C35A 1.465(5) . ?
N4 C34A 1.487(4) . ?
N4 C36A 1.497(4) . ?
N4 C34B 1.532(6) . ?
N4 C35B 1.525(8) . ?
C1 C2 1.490(3) . ?
C1 C3 1.496(3) . ?
C2 C9 1.480(3) . ?
C3 C8 1.379(3) . ?
C3 C4 1.387(3) . ?
C4 C5 1.382(3) . ?
C5 C6 1.378(4) . ?
C6 C7 1.376(3) . ?
C7 C8 1.380(3) . ?
C9 C10 1.397(3) . ?
C9 C14 1.406(3) . ?
C10 C11 1.380(3) . ?
C11 C12 1.391(3) . ?
C12 C13 1.386(3) . ?
C13 C14 1.381(3) . ?
C15 C16 1.512(3) . ?
C16 C21 1.395(3) . ?
C16 C17 1.407(3) . ?
C17 C18 1.396(4) . ?
C18 C19 1.380(4) . ?
C18 C22 1.518(4) . ?
C19 C20 1.386(4) . ?
C20 C21 1.418(3) . ?
C20 C23 1.501(4) . ?
C24 C25 1.490(3) . ?
C25 C26 1.395(3) . ?
C25 C30 1.404(3) . ?
C26 C27 1.385(3) . ?
C27 C28 1.395(3) . ?
C27 C31 1.510(3) . ?
C28 C29 1.394(3) . ?
C29 C30 1.404(3) . ?
C29 C32 1.506(3) . ?
C33 C34B 1.476(6) . ?
C33 C34A 1.481(4) . ?
